data_7047366
loop_
_publ_author_name
'Canaj, Angelos B.'
'Tzimopoulos, Demetrios I.'
'Kalofolias, Dimitris A.'
'Siczek, Milosz'
'Lis, Tadeusz'
'Murrie, Mark'
'Milios, Constantinos J.'

_publ_section_title
;
 Heterometallic lanthanide-centred [NiLn<sup>III</sup>] rings.
;
_journal_issue 37
_journal_name_full 'Dalton transactions (Cambridge, England : 2003)'
_journal_page_first 12863
_journal_page_last 12867
_journal_paper_doi 10.1039/c8dt02855a
_journal_volume 47
_journal_year 2018
_chemical_formula_moiety 'C84 H82 Gd N16 Ni6 O16, Cl O4, 4(C2 H3 N), H2 O'
_chemical_formula_sum 'C92 H96 Cl Gd N20 Ni6 O21'
_chemical_formula_weight 2362.84
_space_group_crystal_system triclinic
_space_group_IT_number 2
_space_group_name_Hall '-P 1'
_space_group_name_H-M_alt 'P -1'
_symmetry_space_group_name_Hall '-P 1'
_symmetry_space_group_name_H-M 'P -1'
_atom_sites_solution_hydrogens mixed
_audit_creation_method SHELXL-2018/1
_audit_update_record
;
2018-08-21 deposited with the CCDC.
2018-08-24 downloaded from the CCDC.
;
_cell_angle_alpha 81.23(8)
_cell_angle_beta 78.33(7)
_cell_angle_gamma 74.33(6)
_cell_formula_units_Z 2
_cell_length_a 13.217(6)
_cell_length_b 17.084(6)
_cell_length_c 22.417(9)
_cell_measurement_reflns_used 2847
_cell_measurement_temperature 100(2)
_cell_measurement_theta_max 37.50
_cell_measurement_theta_min 2.85
_cell_volume 4747(4)
_computing_cell_refinement
;
CrysAlis RED, Oxford Diffraction Ltd.,
Version 1.171.33.66 (release 28-04-2010 CrysAlis171 .NET)
(compiled Apr 28 2010,14:27:37)
;
_computing_data_collection
;
CrysAlis CCD, Oxford Diffraction Ltd.,
Version 1.171.33.66 (release 28-04-2010 CrysAlis171 .NET)
(compiled Apr 28 2010,14:27:37)
;
_computing_data_reduction
;
CrysAlis RED, Oxford Diffraction Ltd.,
Version 1.171.33.66 (release 28-04-2010 CrysAlis171 .NET)
(compiled Apr 28 2010,14:27:37)
;
_computing_molecular_graphics 'Diamond - Crystal and Molecular Structure Visualization'
_computing_publication_material SHELXL-2018/1
_computing_structure_refinement 'SHELXL-2018/1 (Sheldrick, 2018)'
_computing_structure_solution 'SHELXS-2018/1 (Sheldrick, 2018)'
_diffrn_ambient_temperature 100(2)
_diffrn_measured_fraction_theta_full 0.998
_diffrn_measured_fraction_theta_max 0.998
_diffrn_measurement_device_type 'KUMA diffractometer with Sapphire2 CCD detector'
_diffrn_measurement_method \w
_diffrn_radiation_type MoK\a
_diffrn_radiation_wavelength 0.71073
_diffrn_reflns_av_R_equivalents 0.2651
_diffrn_reflns_av_unetI/netI 0.4198
_diffrn_reflns_Laue_measured_fraction_full 0.998
_diffrn_reflns_Laue_measured_fraction_max 0.998
_diffrn_reflns_limit_h_max 15
_diffrn_reflns_limit_h_min -15
_diffrn_reflns_limit_k_max 20
_diffrn_reflns_limit_k_min -20
_diffrn_reflns_limit_l_max 26
_diffrn_reflns_limit_l_min -26
_diffrn_reflns_number 43539
_diffrn_reflns_point_group_measured_fraction_full 0.998
_diffrn_reflns_point_group_measured_fraction_max 0.998
_diffrn_reflns_theta_full 25.000
_diffrn_reflns_theta_max 25.000
_diffrn_reflns_theta_min 2.850
_exptl_absorpt_coefficient_mu 1.963
_exptl_absorpt_correction_T_max 0.966
_exptl_absorpt_correction_T_min 0.636
_exptl_absorpt_correction_type analytical
_exptl_absorpt_process_details
;
CrysAlis RED, Oxford Diffraction Ltd.,
Version 1.171.33.66 (release 28-04-2010 CrysAlis171 .NET)
(compiled Apr 28 2010,14:27:37)
Analytical numeric absorption correction using a multifaceted crystal
            model based on expressions derived by R.C. Clark & J.S. Reid.
(Clark, R. C. & Reid, J. S. (1995). Acta Cryst. A51, 887-897)
;
_exptl_crystal_colour brown
_exptl_crystal_density_diffrn 1.653
_exptl_crystal_description plate
_exptl_crystal_F_000 2410
_exptl_crystal_size_max 0.420
_exptl_crystal_size_mid 0.100
_exptl_crystal_size_min 0.020
_refine_diff_density_max 2.007
_refine_diff_density_min -0.957
_refine_diff_density_rms 0.168
_refine_ls_extinction_method none
_refine_ls_goodness_of_fit_ref 0.770
_refine_ls_hydrogen_treatment constr
_refine_ls_matrix_type full
_refine_ls_number_parameters 1218
_refine_ls_number_reflns 16682
_refine_ls_number_restraints 116
_refine_ls_restrained_S_all 0.772
_refine_ls_R_factor_all 0.2535
_refine_ls_R_factor_gt 0.0875
_refine_ls_shift/su_max 0.000
_refine_ls_shift/su_mean 0.000
_refine_ls_structure_factor_coef Fsqd
_refine_ls_weighting_details 'w=1/[\s^2^(Fo^2^)+(0.0583P)^2^] where P=(Fo^2^+2Fc^2^)/3'
_refine_ls_weighting_scheme calc
_refine_ls_wR_factor_gt 0.1565
_refine_ls_wR_factor_ref 0.1995
_reflns_Friedel_coverage 0.000
_reflns_number_gt 5170
_reflns_number_total 16682
_reflns_threshold_expression 'I > 2\s(I)'
_cod_data_source_file c8dt02855a2.cif
_cod_data_source_block at2816aa
_cod_depositor_comments 'Adding full bibliography for 7047364--7047366.cif.'
_cod_database_code 7047366
_shelx_shelxl_version_number 2018/1
_shelx_space_group_comment
;
The symmetry employed for this shelxl refinement is uniquely defined
by the following loop, which should always be used as a source of
symmetry information in preference to the above space-group names.
They are only intended as comments.
;
_shelx_estimated_absorpt_t_min 0.493
_shelx_estimated_absorpt_t_max 0.962

loop_
_space_group_symop_operation_xyz
'x, y, z'
'-x, -y, -z'

loop_
_atom_site_label
_atom_site_type_symbol
_atom_site_fract_x
_atom_site_fract_y
_atom_site_fract_z
_atom_site_U_iso_or_equiv
_atom_site_adp_type
_atom_site_occupancy
_atom_site_site_symmetry_order
_atom_site_calc_flag
_atom_site_refinement_flags_posn
_atom_site_refinement_flags_adp
_atom_site_refinement_flags_occupancy
_atom_site_disorder_assembly
_atom_site_disorder_group
Gd Gd 0.50390(7) 0.25708(5) 0.24582(4) 0.0282(3) Uani 1 1 d . . . . .
Ni1 Ni 0.54417(16) 0.06912(13) 0.27125(9) 0.0329(6) Uani 1 1 d . . . . .
Ni2 Ni 0.50946(15) 0.17480(12) 0.37670(9) 0.0301(5) Uani 1 1 d . . . . .
Ni3 Ni 0.34482(15) 0.37138(12) 0.36595(9) 0.0292(5) Uani 1 1 d . . . . .
Ni4 Ni 0.37681(16) 0.42943(12) 0.20797(9) 0.0326(5) Uani 1 1 d . . . . .
Ni5 Ni 0.58815(15) 0.35225(12) 0.12721(9) 0.0323(5) Uani 1 1 d . . . . .
Ni6 Ni 0.66195(15) 0.14050(12) 0.12650(9) 0.0262(5) Uani 1 1 d . . . . .
C1A C 0.8386(12) 0.0158(10) 0.1622(7) 0.031(4) Uani 1 1 d . . . . .
C2A C 0.9241(12) -0.0482(9) 0.1828(7) 0.022(4) Uani 1 1 d . . . . .
C3A C 0.9265(13) -0.1047(12) 0.2319(8) 0.046(5) Uani 1 1 d . . . . .
H3A H 0.862805 -0.106159 0.260284 0.056 Uiso 1 1 calc R U . . .
C4A C 1.0223(16) -0.1615(11) 0.2415(8) 0.056(5) Uani 1 1 d . . . . .
H4A H 1.024198 -0.199978 0.276849 0.068 Uiso 1 1 calc R U . . .
C5A C 1.1192(15) -0.1608(13) 0.1966(9) 0.067(6) Uani 1 1 d . . . . .
H5A H 1.183963 -0.200081 0.201585 0.081 Uiso 1 1 calc R U . . .
C6A C 1.1152(14) -0.1022(12) 0.1468(8) 0.052(5) Uani 1 1 d . . . . .
H6A H 1.177372 -0.100918 0.117201 0.062 Uiso 1 1 calc R U . . .
C7A C 1.0211(12) -0.0460(10) 0.1404(8) 0.032(4) Uani 1 1 d . . . . .
C8A C 0.9981(12) 0.0193(10) 0.0913(8) 0.032(4) Uani 1 1 d . . . . .
C9A C 1.0060(13) 0.1137(10) 0.0078(7) 0.034(4) Uani 1 1 d . . . . .
C10A C 1.0639(12) 0.1450(10) -0.0448(7) 0.034(4) Uani 1 1 d . . . . .
H10A H 1.136322 0.117021 -0.056287 0.041 Uiso 1 1 calc R U . . .
C11A C 1.0238(13) 0.2126(10) -0.0805(7) 0.040(4) Uani 1 1 d . . . . .
H11A H 1.067938 0.234503 -0.114105 0.048 Uiso 1 1 calc R U . . .
C12A C 0.9152(12) 0.2493(10) -0.0664(7) 0.034(4) Uani 1 1 d . . . . .
H12A H 0.883780 0.294959 -0.092349 0.040 Uiso 1 1 calc R U . . .
C13A C 0.8552(12) 0.2214(10) -0.0172(7) 0.033(4) Uani 1 1 d . . . . .
H13A H 0.781835 0.248749 -0.008621 0.040 Uiso 1 1 calc R U . . .
C14A C 0.8961(12) 0.1513(9) 0.0239(7) 0.027(4) Uani 1 1 d . . . . .
C15A C 0.8833(12) 0.0607(10) 0.1060(7) 0.028(4) Uani 1 1 d . . . . .
N1A N 0.7346(10) 0.0428(7) 0.1839(5) 0.026(3) Uani 1 1 d . U . . .
N2A N 1.0548(10) 0.0474(9) 0.0414(6) 0.043(4) Uani 1 1 d . . . . .
N3A N 0.8334(9) 0.1228(7) 0.0731(5) 0.017(3) Uani 1 1 d . U . . .
O1A O 0.6895(8) 0.0025(6) 0.2297(4) 0.032(3) Uani 1 1 d . . . . .
C1B C 0.2115(15) 0.2854(12) 0.4554(8) 0.050(5) Uani 1 1 d . . . . .
C2B C 0.1515(12) 0.2394(10) 0.5000(7) 0.028(4) Uani 1 1 d . . . . .
C3B C 0.1828(13) 0.1666(12) 0.5345(7) 0.051(5) Uani 1 1 d . . . . .
H3B H 0.255772 0.137821 0.530316 0.061 Uiso 1 1 calc R U . . .
C4B C 0.1049(16) 0.1349(11) 0.5763(8) 0.056(5) Uani 1 1 d . . . . .
H4B H 0.123695 0.081513 0.596801 0.068 Uiso 1 1 calc R U . . .
C5B C -0.0013(14) 0.1828(12) 0.5876(8) 0.053(5) Uani 1 1 d . . . . .
H5B H -0.052010 0.162976 0.618264 0.064 Uiso 1 1 calc R U . . .
C6B C -0.0325(14) 0.2586(11) 0.5545(8) 0.046(5) Uani 1 1 d . . . . .
H6B H -0.104658 0.289256 0.560319 0.055 Uiso 1 1 calc R U . . .
C7B C 0.0455(15) 0.2879(12) 0.5128(8) 0.052(6) Uani 1 1 d . . . . .
C8B C 0.0331(14) 0.3636(11) 0.4720(8) 0.037(5) Uani 1 1 d . . . . .
C9B C -0.0256(13) 0.4889(10) 0.4256(7) 0.028(4) Uani 1 1 d . . . . .
C10B C -0.1055(14) 0.5583(12) 0.4179(8) 0.051(5) Uani 1 1 d . U . . .
H10B H -0.173588 0.559804 0.442328 0.061 Uiso 1 1 calc R U . . .
C11B C -0.0939(13) 0.6272(11) 0.3765(8) 0.048(5) Uani 1 1 d . . . . .
H11B H -0.151992 0.673578 0.372489 0.057 Uiso 1 1 calc R U . . .
C12B C 0.0083(15) 0.6243(13) 0.3412(8) 0.055(5) Uani 1 1 d . . . . .
H12B H 0.019054 0.669165 0.312167 0.066 Uiso 1 1 calc R U . . .
C13B C 0.0911(14) 0.5588(11) 0.3481(7) 0.040(5) Uani 1 1 d . . . . .
H13B H 0.159062 0.559064 0.324087 0.048 Uiso 1 1 calc R U . . .
C14B C 0.0792(12) 0.4910(10) 0.3893(6) 0.026(4) Uani 1 1 d . U . . .
C15B C 0.1392(13) 0.3611(11) 0.4376(7) 0.030(4) Uani 1 1 d . . . . .
N1B N 0.3115(11) 0.2734(8) 0.4241(5) 0.036(4) Uani 1 1 d . . . . .
N2B N -0.0438(11) 0.4265(10) 0.4672(6) 0.041(4) Uani 1 1 d . . . . .
N3B N 0.1638(10) 0.4206(9) 0.3978(6) 0.035(4) Uani 1 1 d . . . . .
O1B O 0.3780(8) 0.2059(7) 0.4416(5) 0.034(3) Uani 1 1 d . . . . .
C1C C 0.3525(11) 0.5372(9) 0.3620(8) 0.031(4) Uani 1 1 d . . . . .
C2C C 0.3333(11) 0.6266(10) 0.3591(7) 0.030(4) Uani 1 1 d . . . . .
C3C C 0.3049(11) 0.6882(10) 0.3142(7) 0.031(4) Uani 1 1 d . . . . .
H3C H 0.297833 0.675560 0.275678 0.037 Uiso 1 1 calc R U . . .
C4C C 0.2865(12) 0.7692(11) 0.3252(8) 0.044(5) Uani 1 1 d . . . . .
H4C H 0.270277 0.811948 0.293588 0.053 Uiso 1 1 calc R U . . .
C5C C 0.2918(12) 0.7874(11) 0.3828(8) 0.043(5) Uani 1 1 d . . . . .
H5C H 0.280082 0.843023 0.389319 0.052 Uiso 1 1 calc R U . . .
C6C C 0.3132(11) 0.7284(10) 0.4304(7) 0.029(4) Uani 1 1 d . . . . .
H6C H 0.313409 0.741178 0.470125 0.035 Uiso 1 1 calc R U . . .
C7C C 0.3349(11) 0.6477(10) 0.4163(7) 0.025(4) Uani 1 1 d . . . . .
C8C C 0.3527(11) 0.5707(11) 0.4582(8) 0.036(5) Uani 1 1 d . . . . .
C9C C 0.3726(11) 0.4786(10) 0.5441(7) 0.026(4) Uani 1 1 d . . . . .
C10C C 0.3772(12) 0.4615(10) 0.6051(7) 0.036(4) Uani 1 1 d . . . . .
H10C H 0.373263 0.504826 0.628160 0.043 Uiso 1 1 calc R U . . .
C11C C 0.3875(12) 0.3805(11) 0.6356(7) 0.040(5) Uani 1 1 d . . . . .
H11C H 0.394202 0.368137 0.677630 0.048 Uiso 1 1 calc R U . . .
C12C C 0.3872(11) 0.3209(10) 0.5993(7) 0.033(4) Uani 1 1 d . . . . .
H12C H 0.388913 0.267122 0.618518 0.039 Uiso 1 1 calc R U . . .
C13C C 0.3848(11) 0.3349(11) 0.5401(8) 0.037(4) Uani 1 1 d . U . . .
H13C H 0.387457 0.290805 0.518121 0.045 Uiso 1 1 calc R U . . .
C14C C 0.3785(11) 0.4113(9) 0.5092(6) 0.021(4) Uani 1 1 d . . . . .
C15C C 0.3615(11) 0.5048(9) 0.4238(7) 0.025(4) Uani 1 1 d . . . . .
N1C N 0.3578(8) 0.4858(7) 0.3239(5) 0.019(3) Uani 1 1 d . U . . .
N2C N 0.3586(9) 0.5602(8) 0.5170(6) 0.036(4) Uani 1 1 d . . . . .
N3C N 0.3708(9) 0.4299(8) 0.4465(6) 0.031(4) Uani 1 1 d . . . . .
O1C O 0.3437(7) 0.5161(6) 0.2667(4) 0.030(3) Uani 1 1 d . . . . .
C1D C 0.6047(10) 0.1893(9) 0.0088(7) 0.025(4) Uani 1 1 d . . . . .
C2D C 0.5875(10) 0.2177(9) -0.0544(6) 0.021(4) Uani 1 1 d . . . . .
C3D C 0.5692(11) 0.2944(9) -0.0844(6) 0.025(4) Uani 1 1 d . . . . .
H3D H 0.564995 0.340426 -0.064187 0.030 Uiso 1 1 calc R U . . .
C4D C 0.5565(12) 0.3038(10) -0.1464(7) 0.037(4) Uani 1 1 d . . . . .
H4D H 0.544660 0.356487 -0.168681 0.045 Uiso 1 1 calc R U . . .
C5D C 0.5617(11) 0.2336(10) -0.1755(6) 0.030(4) Uani 1 1 d . U . . .
H5D H 0.550624 0.239854 -0.216739 0.036 Uiso 1 1 calc R U . . .
C6D C 0.5828(11) 0.1571(9) -0.1439(7) 0.027(4) Uani 1 1 d . . . . .
H6D H 0.589096 0.110489 -0.164015 0.033 Uiso 1 1 calc R U . . .
C7D C 0.5948(12) 0.1472(9) -0.0840(7) 0.031(4) Uani 1 1 d . . . . .
C8D C 0.6139(10) 0.0746(10) -0.0401(6) 0.021(4) Uani 1 1 d . . . . .
C9D C 0.6478(11) -0.0567(10) 0.0039(8) 0.030(4) Uani 1 1 d . . . . .
C10D C 0.6646(12) -0.1419(11) 0.0010(8) 0.039(5) Uani 1 1 d . . . . .
H10D H 0.667248 -0.160807 -0.037095 0.047 Uiso 1 1 calc R U . . .
C11D C 0.6773(11) -0.1990(10) 0.0528(8) 0.034(4) Uani 1 1 d . . . . .
H11D H 0.686132 -0.255653 0.050835 0.041 Uiso 1 1 calc R U . . .
C12D C 0.6762(11) -0.1675(10) 0.1091(7) 0.030(4) Uani 1 1 d . . . . .
H12D H 0.683963 -0.204863 0.144868 0.036 Uiso 1 1 calc R U . . .
C13D C 0.6646(11) -0.0873(10) 0.1134(7) 0.031(4) Uani 1 1 d . U . . .
H13D H 0.665829 -0.070021 0.151545 0.038 Uiso 1 1 calc R U . . .
C14D C 0.6509(11) -0.0295(9) 0.0623(6) 0.019(4) Uani 1 1 d . . . . .
C15D C 0.6206(10) 0.0993(9) 0.0179(7) 0.021(4) Uani 1 1 d . U . . .
N1D N 0.6085(9) 0.2235(8) 0.0563(5) 0.027(3) Uani 1 1 d . U . . .
N2D N 0.6296(8) -0.0029(8) -0.0468(5) 0.025(3) Uani 1 1 d . . . . .
N3D N 0.6388(9) 0.0514(8) 0.0656(5) 0.027(3) Uani 1 1 d . . . . .
O1D O 0.6053(7) 0.3033(7) 0.0469(4) 0.034(3) Uani 1 1 d . . . . .
C1E C 0.4341(12) 0.1365(10) 0.1667(7) 0.035(4) Uani 1 1 d . . . . .
H1EA H 0.446979 0.143226 0.121368 0.042 Uiso 1 1 calc R U . . .
H1EB H 0.369220 0.178242 0.181449 0.042 Uiso 1 1 calc R U . . .
C2E C 0.4188(11) 0.0469(10) 0.1916(6) 0.036(4) Uani 1 1 d . . . . .
H2EA H 0.351887 0.041496 0.181141 0.043 Uiso 1 1 calc R U . . .
H2EB H 0.478532 0.006102 0.170698 0.043 Uiso 1 1 calc R U . . .
C3E C 0.3344(12) 0.1248(10) 0.3379(7) 0.036(4) Uani 1 1 d . . . . .
H3EA H 0.270844 0.168622 0.351047 0.043 Uiso 1 1 calc R U . . .
H3EB H 0.350373 0.085853 0.374277 0.043 Uiso 1 1 calc R U . . .
C4E C 0.3105(11) 0.0797(9) 0.2893(7) 0.028(4) Uani 1 1 d . . . . .
H4EA H 0.264077 0.043201 0.309438 0.034 Uiso 1 1 calc R U . . .
H4EB H 0.272700 0.120046 0.259442 0.034 Uiso 1 1 calc R U . . .
C5E C 0.4699(14) -0.0671(11) 0.3440(8) 0.054(5) Uani 1 1 d . . . . .
H5EA H 0.407757 -0.045144 0.374991 0.064 Uiso 1 1 calc R U . . .
H5EB H 0.498304 -0.125729 0.356796 0.064 Uiso 1 1 calc R U . . .
C6E C 0.4369(13) -0.0570(10) 0.2827(8) 0.044(5) Uani 1 1 d . . . . .
H6EA H 0.494151 -0.090394 0.254514 0.052 Uiso 1 1 calc R U . . .
H6EB H 0.371992 -0.077144 0.286920 0.052 Uiso 1 1 calc R U . . .
N1E N 0.4150(10) 0.0297(8) 0.2560(6) 0.037(4) Uani 1 1 d . . . . .
O1E O 0.5220(8) 0.1456(6) 0.1887(5) 0.041(3) Uani 1 1 d . . . . .
O2E O 0.4238(8) 0.1597(5) 0.3131(4) 0.030(3) Uani 1 1 d . . . . .
O3E O 0.5532(8) -0.0221(7) 0.3394(5) 0.056(4) Uani 1 1 d . . . . .
H3E H 0.544911 -0.000656 0.371875 0.083 Uiso 1 1 calc R U . . .
C1F C 0.7220(12) 0.1061(10) 0.3183(7) 0.036(4) Uani 1 1 d . . . . .
H1FA H 0.781191 0.102783 0.282961 0.043 Uiso 1 1 calc R U . . .
H1FB H 0.720296 0.049904 0.336598 0.043 Uiso 1 1 calc R U . . .
C2F C 0.7387(12) 0.1544(10) 0.3653(7) 0.035(4) Uani 1 1 d . . . . .
H2FA H 0.760733 0.203738 0.343731 0.042 Uiso 1 1 calc R U . . .
H2FB H 0.797768 0.120707 0.386029 0.042 Uiso 1 1 calc R U . . .
C3F C 0.5844(12) 0.3202(9) 0.3597(7) 0.031(4) Uani 1 1 d . U . . .
H3FA H 0.562411 0.378719 0.366730 0.038 Uiso 1 1 calc R U . . .
H3FB H 0.644827 0.313031 0.325129 0.038 Uiso 1 1 calc R U . . .
C4F C 0.6199(11) 0.2704(9) 0.4156(7) 0.031(4) Uani 1 1 d . . . . .
H4FA H 0.686139 0.282829 0.421168 0.037 Uiso 1 1 calc R U . . .
H4FB H 0.564760 0.286898 0.451498 0.037 Uiso 1 1 calc R U . . .
C5F C 0.6343(13) 0.1276(9) 0.4707(7) 0.036(4) Uani 1 1 d . . . . .
H5FA H 0.574048 0.153858 0.501095 0.043 Uiso 1 1 calc R U . . .
H5FB H 0.700815 0.118281 0.487490 0.043 Uiso 1 1 calc R U . . .
C6F C 0.6188(13) 0.0454(9) 0.4598(8) 0.046(5) Uani 1 1 d . . . . .
H6FA H 0.685579 0.013019 0.437399 0.055 Uiso 1 1 calc R U . . .
H6FB H 0.599842 0.013889 0.499449 0.055 Uiso 1 1 calc R U . . .
N1F N 0.6400(10) 0.1810(8) 0.4140(6) 0.035(3) Uani 1 1 d . . . . .
O1F O 0.6217(8) 0.1476(6) 0.2982(4) 0.030(3) Uani 1 1 d . . . . .
O2F O 0.4982(7) 0.2978(7) 0.3441(4) 0.036(3) Uani 1 1 d . . . . .
O3F O 0.5319(8) 0.0620(7) 0.4233(4) 0.042(3) Uani 1 1 d . . . . .
C1G C 0.3740(12) 0.3447(10) 0.1069(7) 0.039(4) Uani 1 1 d . . . . .
H1GA H 0.386309 0.293648 0.087671 0.047 Uiso 1 1 calc R U . . .
H1GB H 0.396280 0.386464 0.074987 0.047 Uiso 1 1 calc R U . . .
C2G C 0.2551(13) 0.3743(10) 0.1331(7) 0.039(4) Uani 1 1 d . . . . .
H2GA H 0.226902 0.326684 0.152548 0.046 Uiso 1 1 calc R U . . .
H2GB H 0.215554 0.400969 0.099340 0.046 Uiso 1 1 calc R U . . .
C3G C 0.2361(12) 0.3292(10) 0.2705(7) 0.036(4) Uani 1 1 d . U . . .
H3GA H 0.193628 0.314289 0.310287 0.043 Uiso 1 1 calc R U . . .
H3GB H 0.253571 0.282848 0.245529 0.043 Uiso 1 1 calc R U . . .
C4G C 0.1691(11) 0.4060(10) 0.2372(7) 0.039(4) Uani 1 1 d . . . . .
H4GA H 0.107551 0.392454 0.225941 0.047 Uiso 1 1 calc R U . . .
H4GB H 0.141248 0.449784 0.264842 0.047 Uiso 1 1 calc R U . . .
C5G C 0.2909(12) 0.5453(9) 0.1119(8) 0.041(4) Uani 1 1 d . . . . .
H5GA H 0.303834 0.518575 0.073919 0.049 Uiso 1 1 calc R U . . .
H5GB H 0.271619 0.605299 0.101239 0.049 Uiso 1 1 calc R U . . .
C6G C 0.2005(13) 0.5188(10) 0.1581(7) 0.047(5) Uani 1 1 d . . . . .
H6GA H 0.178579 0.553346 0.192432 0.056 Uiso 1 1 calc R U . . .
H6GB H 0.137994 0.525790 0.138019 0.056 Uiso 1 1 calc R U . . .
N1G N 0.2361(10) 0.4353(8) 0.1809(6) 0.040(4) Uani 1 1 d . . . . .
O1G O 0.4354(7) 0.3302(6) 0.1547(4) 0.025(2) Uani 1 1 d . U . . .
O2G O 0.3341(7) 0.3439(6) 0.2810(5) 0.040(3) Uani 1 1 d . . . . .
O3G O 0.3851(8) 0.5214(6) 0.1401(4) 0.038(3) Uani 1 1 d . . . . .
H3G H 0.435466 0.493249 0.116991 0.057 Uiso 1 1 calc R U . . .
C1H C 0.5888(11) 0.4523(9) 0.2177(6) 0.030(4) Uani 1 1 d . . . . .
H1HA H 0.581135 0.462922 0.260759 0.037 Uiso 1 1 calc R U . . .
H1HB H 0.553326 0.503060 0.194650 0.037 Uiso 1 1 calc R U . . .
C2H C 0.7092(12) 0.4266(10) 0.1893(7) 0.039(5) Uani 1 1 d . . . . .
H2HA H 0.738555 0.475476 0.180654 0.047 Uiso 1 1 calc R U . . .
H2HB H 0.748206 0.387599 0.219215 0.047 Uiso 1 1 calc R U . . .
C3H C 0.7629(13) 0.2449(11) 0.1843(7) 0.045(5) Uani 1 1 d . . . . .
H3HA H 0.814323 0.190710 0.185159 0.054 Uiso 1 1 calc R U . . .
H3HB H 0.750611 0.264954 0.224962 0.054 Uiso 1 1 calc R U . . .
C4H C 0.8085(11) 0.3062(10) 0.1336(7) 0.039(5) Uani 1 1 d . . . . .
H4HA H 0.874980 0.313669 0.143147 0.046 Uiso 1 1 calc R U . . .
H4HB H 0.825341 0.284136 0.093413 0.046 Uiso 1 1 calc R U . . .
C5H C 0.6356(14) 0.5016(11) 0.0679(7) 0.051(5) Uani 1 1 d . . . . .
H5HA H 0.620382 0.541919 0.097941 0.061 Uiso 1 1 calc R U . . .
H5HB H 0.641917 0.531111 0.026313 0.061 Uiso 1 1 calc R U . . .
C6H C 0.7420(14) 0.4375(9) 0.0753(7) 0.041(5) Uani 1 1 d . . . . .
H6HA H 0.764775 0.403689 0.040526 0.050 Uiso 1 1 calc R U . . .
H6HB H 0.798369 0.465607 0.075459 0.050 Uiso 1 1 calc R U . . .
N1H N 0.7266(10) 0.3876(8) 0.1308(5) 0.035(4) Uani 1 1 d . . . . .
O1H O 0.5405(7) 0.3883(6) 0.2150(4) 0.029(3) Uani 1 1 d . . . . .
O2H O 0.6649(8) 0.2383(6) 0.1707(4) 0.030(3) Uani 1 1 d . . . . .
O3H O 0.5504(9) 0.4622(7) 0.0775(5) 0.052(3) Uani 1 1 d . . . . .
N1 N 1.1748(17) -0.0209(14) 0.4405(14) 0.199(13) Uani 1 1 d D . . . .
C1 C 1.0986(18) 0.0379(13) 0.4301(13) 0.132(11) Uiso 1 1 d D . . . .
C2 C 1.0113(16) 0.1090(13) 0.4363(12) 0.123(10) Uani 1 1 d D . . . .
H2A H 0.985386 0.126428 0.397261 0.185 Uiso 1 1 calc R U . . .
H2B H 1.035387 0.153216 0.447917 0.185 Uiso 1 1 calc R U . . .
H2C H 0.953615 0.096123 0.468069 0.185 Uiso 1 1 calc R U . . .
N1Y N 0.888(2) 0.5313(12) 0.2448(11) 0.171(10) Uiso 1 1 d D . . . .
C1Y C 0.847(3) 0.6021(11) 0.2237(15) 0.228(19) Uiso 1 1 d D . . . .
C2Y C 0.803(2) 0.6871(11) 0.2314(12) 0.129(10) Uiso 1 1 d D . . . .
H2YA H 0.797534 0.695439 0.274370 0.193 Uiso 1 1 calc R U . . .
H2YB H 0.731817 0.704610 0.219999 0.193 Uiso 1 1 calc R U . . .
H2YC H 0.849365 0.719180 0.205293 0.193 Uiso 1 1 calc R U . . .
O1W O 0.7196(11) -0.1606(10) 0.3301(7) 0.121(6) Uani 1 1 d . . . . .
H1W1 H 0.669008 -0.116676 0.332778 0.181 Uiso 1 1 d R U . . .
H1W2 H 0.740205 -0.169040 0.292209 0.181 Uiso 1 1 d R U . . .
N1R N 1.153(2) 0.1986(15) 0.1338(10) 0.190(12) Uiso 1 1 d D . . A 2
C1R C 1.1109(19) 0.1593(13) 0.1792(10) 0.125(10) Uiso 1 1 d D . . A 2
C2R C 1.056(2) 0.1101(14) 0.2248(11) 0.159(12) Uiso 1 1 d D . . A 2
H2RA H 1.017664 0.082086 0.205073 0.238 Uiso 1 1 calc R U . A 2
H2RB H 1.004249 0.145095 0.253812 0.238 Uiso 1 1 calc R U . A 2
H2RC H 1.106925 0.069564 0.246788 0.238 Uiso 1 1 calc R U . A 2
N1X N 1.040(2) 0.4478(14) -0.0728(10) 0.187(11) Uiso 1 1 d D . . B 2
C1X C 1.055(2) 0.3951(14) -0.0282(9) 0.151(12) Uiso 1 1 d D . . B 2
C2X C 1.0598(18) 0.3429(12) 0.0282(8) 0.101(8) Uiso 1 1 d D . . B 2
H2XA H 1.025663 0.375413 0.062569 0.151 Uiso 1 1 calc R U . B 2
H2XB H 1.134377 0.317228 0.031962 0.151 Uiso 1 1 calc R U . B 2
H2XC H 1.022321 0.300542 0.028552 0.151 Uiso 1 1 calc R U . B 2
Cl1 Cl 0.9261(15) 0.3170(11) 0.3022(9) 0.153(7) Uiso 0.5 1 d D . P C 1
O01 O 0.994(2) 0.354(2) 0.3342(14) 0.140(9) Uiso 0.5 1 d D . P C 1
O02 O 0.965(2) 0.3258(18) 0.2341(9) 0.115(11) Uiso 0.5 1 d D . P C 1
O03 O 0.952(3) 0.2251(13) 0.3229(18) 0.28(3) Uiso 0.5 1 d D . P C 1
O04 O 0.8133(17) 0.3591(18) 0.3220(13) 0.130(13) Uiso 0.5 1 d D . P C 1
Cl12 Cl 0.9394(11) 0.3012(9) 0.3342(7) 0.106(5) Uiso 0.5 1 d D . P D 2
O12 O 0.952(3) 0.3875(12) 0.3289(14) 0.140(9) Uiso 0.5 1 d D . P D 2
O22 O 0.8825(18) 0.2785(15) 0.3964(8) 0.090(9) Uiso 0.5 1 d D . P D 2
O32 O 1.0486(16) 0.2397(15) 0.3250(12) 0.107(10) Uiso 0.5 1 d D . P D 2
O42 O 0.883(2) 0.294(2) 0.2828(11) 0.157(17) Uiso 0.5 1 d D . P D 2

loop_
_atom_site_aniso_label
_atom_site_aniso_U_11
_atom_site_aniso_U_22
_atom_site_aniso_U_33
_atom_site_aniso_U_23
_atom_site_aniso_U_13
_atom_site_aniso_U_12
Gd 0.0225(5) 0.0316(6) 0.0353(5) -0.0139(4) -0.0052(4) -0.0090(4)
Ni1 0.0284(13) 0.0402(14) 0.0347(12) -0.0153(11) -0.0044(10) -0.0108(11)
Ni2 0.0249(13) 0.0329(14) 0.0362(12) -0.0137(10) -0.0030(10) -0.0093(10)
Ni3 0.0211(13) 0.0309(14) 0.0389(13) -0.0146(11) -0.0050(10) -0.0059(10)
Ni4 0.0325(13) 0.0309(14) 0.0377(13) -0.0123(10) -0.0058(10) -0.0085(10)
Ni5 0.0290(13) 0.0374(14) 0.0352(12) -0.0157(10) -0.0075(10) -0.0082(10)
Ni6 0.0258(13) 0.0273(13) 0.0302(12) -0.0078(10) -0.0066(10) -0.0104(10)
C1A 0.024(10) 0.041(11) 0.036(10) -0.018(9) -0.006(8) -0.012(9)
C2A 0.040(11) 0.009(9) 0.021(9) -0.005(7) -0.016(8) -0.004(8)
C3A 0.013(10) 0.067(14) 0.057(12) -0.020(11) -0.015(9) 0.010(9)
C4A 0.064(15) 0.047(13) 0.061(13) 0.007(10) -0.014(11) -0.024(11)
C5A 0.044(14) 0.101(18) 0.059(14) 0.006(13) -0.022(11) -0.019(12)
C6A 0.029(12) 0.085(16) 0.045(12) -0.006(11) -0.002(9) -0.024(11)
C7A 0.011(9) 0.030(11) 0.058(12) -0.026(9) -0.010(8) 0.003(8)
C8A 0.012(9) 0.039(12) 0.044(11) -0.010(9) -0.016(8) 0.006(8)
C9A 0.031(11) 0.029(11) 0.041(11) 0.014(9) -0.011(9) -0.010(9)
C10A 0.017(9) 0.045(12) 0.034(10) 0.003(9) 0.003(8) -0.008(8)
C11A 0.039(12) 0.037(12) 0.043(11) -0.004(9) -0.008(9) -0.008(9)
C12A 0.029(11) 0.048(12) 0.022(9) 0.006(8) -0.005(8) -0.011(9)
C13A 0.010(9) 0.038(11) 0.044(11) -0.008(9) 0.000(8) 0.006(8)
C14A 0.017(9) 0.021(10) 0.046(11) -0.023(8) 0.006(8) -0.007(8)
C15A 0.025(10) 0.039(11) 0.025(9) -0.012(8) -0.008(8) -0.009(9)
N1A 0.026(6) 0.028(6) 0.032(6) -0.007(5) -0.002(5) -0.022(5)
N2A 0.024(9) 0.055(11) 0.042(9) -0.015(8) 0.002(7) 0.001(8)
N3A 0.010(6) 0.011(6) 0.030(6) 0.004(5) -0.006(5) -0.002(5)
O1A 0.043(7) 0.036(7) 0.021(6) -0.001(5) -0.001(5) -0.020(6)
C1B 0.043(13) 0.054(14) 0.058(13) -0.030(11) 0.011(10) -0.022(11)
C2B 0.026(10) 0.034(11) 0.018(9) 0.003(8) -0.002(7) 0.000(8)
C3B 0.022(11) 0.083(16) 0.040(11) 0.007(11) 0.010(9) -0.022(10)
C4B 0.076(16) 0.044(13) 0.044(12) -0.003(9) -0.012(11) -0.006(11)
C5B 0.029(12) 0.065(15) 0.056(12) -0.014(11) 0.017(9) -0.009(10)
C6B 0.035(11) 0.036(12) 0.066(13) -0.022(10) -0.016(10) 0.005(9)
C7B 0.049(13) 0.069(15) 0.039(11) -0.025(11) 0.032(10) -0.037(12)
C8B 0.024(11) 0.038(12) 0.053(12) -0.018(10) 0.006(9) -0.015(9)
C9B 0.047(12) 0.022(10) 0.027(9) -0.001(8) -0.023(9) -0.016(9)
C10B 0.037(8) 0.053(9) 0.064(9) -0.015(7) -0.006(7) -0.013(7)
C11B 0.020(11) 0.050(13) 0.062(13) -0.016(10) 0.000(9) 0.010(9)
C12B 0.042(13) 0.069(16) 0.067(14) -0.022(11) -0.022(11) -0.018(12)
C13B 0.036(12) 0.045(12) 0.036(10) -0.001(9) 0.008(9) -0.014(10)
C14B 0.029(7) 0.031(8) 0.023(7) -0.014(6) -0.014(6) -0.004(6)
C15B 0.034(11) 0.039(12) 0.025(9) -0.016(9) 0.005(8) -0.020(10)
N1B 0.046(10) 0.024(9) 0.031(8) -0.014(7) -0.021(7) 0.018(7)
N2B 0.023(9) 0.068(12) 0.039(9) -0.031(9) -0.010(7) -0.002(9)
N3B 0.027(9) 0.045(10) 0.033(8) -0.017(7) 0.002(7) -0.007(8)
O1B 0.027(7) 0.035(7) 0.052(7) 0.002(6) -0.018(5) -0.022(6)
C1C 0.023(10) 0.016(10) 0.052(12) 0.007(9) -0.002(8) -0.008(7)
C2C 0.025(10) 0.047(12) 0.022(9) -0.008(9) -0.004(7) -0.013(8)
C3C 0.032(10) 0.036(11) 0.030(9) -0.013(9) -0.002(8) -0.012(8)
C4C 0.047(12) 0.050(13) 0.045(11) -0.019(9) 0.002(9) -0.030(10)
C5C 0.039(11) 0.047(12) 0.054(12) -0.020(10) -0.005(9) -0.023(9)
C6C 0.016(9) 0.048(12) 0.023(9) -0.014(9) 0.002(7) -0.005(8)
C7C 0.013(9) 0.024(10) 0.036(10) 0.006(8) -0.014(7) 0.000(7)
C8C 0.008(9) 0.073(15) 0.036(11) -0.042(11) -0.002(7) -0.004(8)
C9C 0.020(9) 0.026(11) 0.035(10) -0.011(8) -0.002(7) -0.010(8)
C10C 0.040(11) 0.038(12) 0.033(10) -0.005(9) 0.004(8) -0.020(9)
C11C 0.043(12) 0.072(15) 0.013(9) -0.010(9) 0.001(7) -0.029(10)
C12C 0.022(10) 0.043(12) 0.039(11) -0.002(9) -0.004(8) -0.020(8)
C13C 0.019(7) 0.044(8) 0.048(8) -0.008(7) -0.003(6) -0.005(6)
C14C 0.025(9) 0.026(10) 0.018(9) 0.007(7) -0.012(7) -0.017(7)
C15C 0.013(9) 0.007(9) 0.046(11) 0.007(8) 0.002(7) 0.003(7)
N1C 0.014(6) 0.018(6) 0.023(6) -0.016(5) -0.001(5) 0.003(5)
N2C 0.021(8) 0.039(10) 0.055(10) -0.018(8) -0.007(7) -0.009(7)
N3C 0.010(7) 0.037(10) 0.053(10) -0.033(8) -0.007(6) -0.002(6)
O1C 0.028(7) 0.047(7) 0.023(6) -0.004(5) -0.012(5) -0.013(5)
C1D 0.010(8) 0.030(10) 0.029(9) -0.001(8) -0.003(7) 0.005(7)
C2D 0.009(8) 0.023(10) 0.025(9) 0.000(7) 0.007(6) -0.004(7)
C3D 0.029(10) 0.026(10) 0.021(9) -0.004(7) -0.003(7) -0.005(8)
C4D 0.045(11) 0.029(11) 0.034(10) 0.012(8) 0.001(8) -0.015(9)
C5D 0.032(7) 0.041(8) 0.019(7) -0.009(6) -0.012(6) -0.003(6)
C6D 0.035(10) 0.020(10) 0.027(9) 0.003(7) 0.007(7) -0.018(8)
C7D 0.028(10) 0.023(10) 0.038(11) -0.018(9) 0.003(8) 0.000(8)
C8D 0.009(8) 0.025(10) 0.029(9) -0.002(8) -0.008(7) -0.001(7)
C9D 0.017(9) 0.028(11) 0.046(11) -0.014(9) 0.004(8) -0.010(8)
C10D 0.030(10) 0.052(13) 0.041(11) -0.036(10) 0.018(8) -0.021(9)
C11D 0.005(9) 0.033(11) 0.067(13) -0.021(10) -0.005(8) 0.002(7)
C12D 0.026(10) 0.034(11) 0.022(9) 0.009(8) -0.008(7) 0.004(8)
C13D 0.022(7) 0.030(8) 0.043(8) -0.016(7) 0.007(6) -0.011(6)
C14D 0.018(9) 0.016(9) 0.017(8) 0.004(7) 0.005(6) -0.001(7)
C15D 0.005(6) 0.026(7) 0.032(7) 0.001(6) -0.007(6) -0.002(6)
N1D 0.026(6) 0.023(7) 0.036(6) -0.019(5) -0.002(5) -0.008(5)
N2D 0.005(7) 0.031(9) 0.034(8) -0.005(7) -0.001(6) 0.004(6)
N3D 0.025(8) 0.030(9) 0.026(8) 0.014(7) -0.004(6) -0.016(7)
O1D 0.022(6) 0.041(8) 0.040(7) -0.023(6) -0.012(5) 0.007(5)
C1E 0.032(11) 0.041(12) 0.029(10) -0.008(8) 0.002(8) -0.005(9)
C2E 0.017(9) 0.064(13) 0.025(9) 0.005(8) 0.004(7) -0.019(9)
C3E 0.031(11) 0.046(12) 0.036(10) -0.022(9) -0.007(8) -0.006(9)
C4E 0.021(9) 0.033(10) 0.036(9) -0.018(8) -0.003(7) -0.011(8)
C5E 0.044(12) 0.058(14) 0.066(13) -0.032(11) -0.005(10) -0.013(10)
C6E 0.041(12) 0.048(13) 0.053(12) -0.006(10) -0.014(9) -0.024(9)
N1E 0.035(9) 0.051(10) 0.037(9) -0.007(7) -0.005(7) -0.028(8)
O1E 0.023(7) 0.046(8) 0.067(8) -0.043(6) -0.003(6) -0.012(6)
O2E 0.028(7) 0.015(6) 0.050(7) -0.003(5) -0.013(5) -0.008(5)
O3E 0.034(8) 0.067(9) 0.072(9) -0.049(7) 0.007(6) -0.012(7)
C1F 0.019(10) 0.048(12) 0.028(9) -0.009(9) 0.000(7) 0.012(8)
C2F 0.026(10) 0.040(11) 0.034(10) 0.000(8) 0.000(8) -0.005(8)
C3F 0.030(7) 0.024(7) 0.042(8) -0.011(6) 0.006(6) -0.014(6)
C4F 0.014(9) 0.025(10) 0.051(11) -0.009(8) -0.014(7) 0.009(7)
C5F 0.053(12) 0.017(10) 0.038(10) -0.010(8) -0.017(8) 0.002(8)
C6F 0.039(11) 0.012(10) 0.090(14) -0.013(9) -0.024(10) 0.002(8)
N1F 0.042(9) 0.024(8) 0.038(8) 0.006(7) -0.007(7) -0.009(7)
O1F 0.037(7) 0.021(6) 0.035(6) -0.002(5) -0.006(5) -0.012(5)
O2F 0.013(6) 0.065(8) 0.035(6) -0.030(6) -0.001(5) -0.008(6)
O3F 0.041(8) 0.067(9) 0.023(6) -0.019(6) -0.008(5) -0.014(6)
C1G 0.025(10) 0.048(12) 0.052(11) -0.025(9) -0.012(8) -0.006(8)
C2G 0.047(12) 0.046(12) 0.031(10) -0.014(8) -0.014(8) -0.012(9)
C3G 0.036(8) 0.035(8) 0.042(8) -0.005(6) -0.001(6) -0.022(7)
C4G 0.012(9) 0.051(12) 0.059(12) -0.024(9) -0.006(8) -0.007(8)
C5G 0.034(11) 0.017(10) 0.074(13) -0.001(9) -0.014(10) -0.008(8)
C6G 0.046(12) 0.045(13) 0.046(11) 0.012(9) -0.022(9) -0.003(10)
N1G 0.040(9) 0.019(9) 0.045(9) -0.008(7) 0.010(7) 0.006(7)
O1G 0.025(4) 0.030(4) 0.028(4) -0.009(3) -0.015(3) -0.008(3)
O2G 0.015(6) 0.045(8) 0.063(8) -0.032(6) -0.014(5) 0.010(5)
O3G 0.036(7) 0.030(7) 0.048(7) -0.028(5) -0.009(6) 0.004(5)
C1H 0.025(10) 0.043(11) 0.025(9) -0.015(8) 0.002(7) -0.008(8)
C2H 0.030(11) 0.037(11) 0.045(11) -0.009(8) 0.018(8) -0.016(8)
C3H 0.036(12) 0.062(14) 0.042(11) -0.003(10) -0.019(9) -0.013(10)
C4H 0.010(9) 0.058(13) 0.056(11) -0.033(10) 0.001(8) -0.011(9)
C5H 0.058(14) 0.051(13) 0.034(10) -0.028(9) -0.008(9) 0.017(11)
C6H 0.067(14) 0.029(11) 0.037(11) 0.004(8) -0.014(9) -0.028(10)
N1H 0.035(9) 0.045(10) 0.027(8) -0.019(7) 0.006(6) -0.012(7)
O1H 0.028(7) 0.035(7) 0.034(6) -0.007(5) -0.015(5) -0.013(5)
O2H 0.028(7) 0.033(7) 0.033(6) -0.020(5) 0.003(5) -0.010(5)
O3H 0.046(8) 0.087(10) 0.043(7) -0.035(7) -0.001(6) -0.039(7)
N1 0.14(3) 0.15(3) 0.29(4) -0.08(3) -0.02(2) 0.01(2)
C2 0.076(19) 0.14(3) 0.15(3) -0.08(2) 0.001(16) -0.016(17)
O1W 0.070(12) 0.123(14) 0.134(14) 0.040(11) 0.010(10) -0.013(10)

loop_
_atom_type_symbol
_atom_type_description
_atom_type_scat_dispersion_real
_atom_type_scat_dispersion_imag
_atom_type_scat_source
C C 0.0033 0.0016 'International Tables Vol C Tables 4.2.6.8 and 6.1.1.4'
H H 0.0000 0.0000 'International Tables Vol C Tables 4.2.6.8 and 6.1.1.4'
Cl Cl 0.1484 0.1585 'International Tables Vol C Tables 4.2.6.8 and 6.1.1.4'
Gd Gd -0.1653 3.9035 'International Tables Vol C Tables 4.2.6.8 and 6.1.1.4'
N N 0.0061 0.0033 'International Tables Vol C Tables 4.2.6.8 and 6.1.1.4'
Ni Ni 0.3393 1.1124 'International Tables Vol C Tables 4.2.6.8 and 6.1.1.4'
O O 0.0106 0.0060 'International Tables Vol C Tables 4.2.6.8 and 6.1.1.4'

loop_
_geom_angle_atom_site_label_1
_geom_angle_atom_site_label_2
_geom_angle_atom_site_label_3
_geom_angle
O1E Gd O2E 73.1(3)
O1E Gd O2G 122.0(3)
O2E Gd O2G 80.2(4)
O1E Gd O1H 131.4(3)
O2E Gd O1H 154.6(3)
O2G Gd O1H 79.6(4)
O1E Gd O2F 146.0(4)
O2E Gd O2F 78.0(3)
O2G Gd O2F 68.9(3)
O1H Gd O2F 80.4(3)
O1E Gd O1F 78.1(4)
O2E Gd O1F 63.5(3)
O2G Gd O1F 131.8(3)
O1H Gd O1F 122.1(3)
O2F Gd O1F 73.1(3)
O1E Gd O2H 68.8(3)
O2E Gd O2H 130.8(3)
O2G Gd O2H 147.4(4)
O1H Gd O2H 72.7(3)
O2F Gd O2H 121.4(3)
O1F Gd O2H 78.9(3)
O1E Gd O1G 79.6(4)
O2E Gd O1G 123.2(3)
O2G Gd O1G 73.7(3)
O1H Gd O1G 64.7(3)
O2F Gd O1G 132.5(3)
O1F Gd O1G 152.9(3)
O2H Gd O1G 79.0(3)
O1E Gd Ni4 121.4(3)
O2E Gd Ni4 122.5(2)
O2G Gd Ni4 43.6(3)
O1H Gd Ni4 43.6(2)
O2F Gd Ni4 89.3(3)
O1F Gd Ni4 160.2(2)
O2H Gd Ni4 103.8(3)
O1G Gd Ni4 43.3(2)
O1E Gd Ni2 103.0(3)
O2E Gd Ni2 42.6(2)
O2G Gd Ni2 89.1(3)
O1H Gd Ni2 121.8(2)
O2F Gd Ni2 43.0(3)
O1F Gd Ni2 42.7(2)
O2H Gd Ni2 120.0(3)
O1G Gd Ni2 160.6(2)
Ni4 Gd Ni2 126.50(9)
O1E Gd Ni5 88.9(3)
O2E Gd Ni5 160.4(2)
O2G Gd Ni5 103.8(3)
O1H Gd Ni5 42.5(2)
O2F Gd Ni5 121.5(3)
O1F Gd Ni5 121.3(2)
O2H Gd Ni5 43.7(3)
O1G Gd Ni5 43.1(2)
Ni4 Gd Ni5 60.45(9)
Ni2 Gd Ni5 154.53(7)
O1E Gd Ni1 43.2(3)
O2E Gd Ni1 42.1(2)
O2G Gd Ni1 120.8(3)
O1H Gd Ni1 159.4(2)
O2F Gd Ni1 102.8(3)
O1F Gd Ni1 42.9(2)
O2H Gd Ni1 88.7(2)
O1G Gd Ni1 121.3(2)
Ni4 Gd Ni1 154.94(6)
Ni2 Gd Ni1 60.03(9)
Ni5 Gd Ni1 126.11(9)
O3E Ni1 O1A 86.4(4)
O3E Ni1 O2E 100.8(4)
O1A Ni1 O2E 163.5(4)
O3E Ni1 N1E 84.4(5)
O1A Ni1 N1E 112.7(5)
O2E Ni1 N1E 82.9(5)
O3E Ni1 O1F 102.7(4)
O1A Ni1 O1F 89.9(4)
O2E Ni1 O1F 74.1(4)
N1E Ni1 O1F 156.9(5)
O3E Ni1 O1E 165.9(4)
O1A Ni1 O1E 91.1(4)
O2E Ni1 O1E 85.3(4)
N1E Ni1 O1E 83.8(5)
O1F Ni1 O1E 91.1(4)
O3E Ni1 Gd 142.3(3)
O1A Ni1 Gd 115.9(3)
O2E Ni1 Gd 50.5(3)
N1E Ni1 Gd 110.9(4)
O1F Ni1 Gd 51.0(3)
O1E Ni1 Gd 50.4(3)
O3F Ni2 O1B 85.8(4)
O3F Ni2 O2E 99.7(4)
O1B Ni2 O2E 93.9(4)
O3F Ni2 O1F 99.0(4)
O1B Ni2 O1F 168.3(4)
O2E Ni2 O1F 74.8(4)
O3F Ni2 O2F 167.6(4)
O1B Ni2 O2F 91.0(4)
O2E Ni2 O2F 92.4(4)
O1F Ni2 O2F 86.5(4)
O3F Ni2 N1F 83.5(4)
O1B Ni2 N1F 106.7(4)
O2E Ni2 N1F 159.3(4)
O1F Ni2 N1F 84.6(4)
O2F Ni2 N1F 86.0(4)
O3F Ni2 Gd 140.1(3)
O1B Ni2 Gd 118.6(3)
O2E Ni2 Gd 51.1(3)
O1F Ni2 Gd 51.7(3)
O2F Ni2 Gd 51.2(3)
N1F Ni2 Gd 114.7(3)
N1B Ni3 O2G 103.5(5)
N1B Ni3 N1C 166.6(4)
O2G Ni3 N1C 87.1(4)
N1B Ni3 O2F 86.5(5)
O2G Ni3 O2F 81.2(4)
N1C Ni3 O2F 103.5(4)
N1B Ni3 N3B 79.7(5)
O2G Ni3 N3B 96.5(4)
N1C Ni3 N3B 91.1(5)
O2F Ni3 N3B 165.1(5)
N1B Ni3 N3C 91.0(5)
O2G Ni3 N3C 165.5(5)
N1C Ni3 N3C 78.8(5)
O2F Ni3 N3C 98.7(4)
N3B Ni3 N3C 87.2(4)
O3G Ni4 O1C 86.3(4)
O3G Ni4 N1G 83.3(5)
O1C Ni4 N1G 106.1(4)
O3G Ni4 O1G 98.6(4)
O1C Ni4 O1G 169.7(4)
N1G Ni4 O1G 83.6(4)
O3G Ni4 O2G 168.3(4)
O1C Ni4 O2G 90.4(4)
N1G Ni4 O2G 86.8(5)
O1G Ni4 O2G 86.5(4)
O3G Ni4 O1H 99.0(4)
O1C Ni4 O1H 95.0(4)
N1G Ni4 O1H 158.9(4)
O1G Ni4 O1H 75.3(4)
O2G Ni4 O1H 92.5(4)
O3G Ni4 Gd 139.7(3)
O1C Ni4 Gd 118.7(3)
N1G Ni4 Gd 115.1(4)
O1G Ni4 Gd 52.3(3)
O2G Ni4 Gd 51.1(3)
O1H Ni4 Gd 51.2(3)
O3H Ni5 O1D 85.8(4)
O3H Ni5 O1H 99.9(4)
O1D Ni5 O1H 166.1(4)
O3H Ni5 N1H 83.5(5)
O1D Ni5 N1H 109.8(4)
O1H Ni5 N1H 83.6(4)
O3H Ni5 O1G 99.8(4)
O1D Ni5 O1G 90.4(4)
O1H Ni5 O1G 76.2(4)
N1H Ni5 O1G 159.8(4)
O3H Ni5 O2H 166.6(4)
O1D Ni5 O2H 92.1(4)
O1H Ni5 O2H 85.2(4)
N1H Ni5 O2H 84.8(5)
O1G Ni5 O2H 93.4(4)
O3H Ni5 Gd 140.4(3)
O1D Ni5 Gd 117.4(3)
O1H Ni5 Gd 51.0(3)
N1H Ni5 Gd 113.9(4)
O1G Ni5 Gd 52.1(3)
O2H Ni5 Gd 51.5(3)
N1D Ni6 O1E 101.1(5)
N1D Ni6 O2H 88.1(4)
O1E Ni6 O2H 81.6(4)
N1D Ni6 N1A 168.6(5)
O1E Ni6 N1A 87.6(5)
O2H Ni6 N1A 100.4(4)
N1D Ni6 N3A 89.5(4)
O1E Ni6 N3A 168.9(4)
O2H Ni6 N3A 95.8(4)
N1A Ni6 N3A 82.3(5)
N1D Ni6 N3D 81.0(5)
O1E Ni6 N3D 97.6(4)
O2H Ni6 N3D 168.8(4)
N1A Ni6 N3D 90.7(4)
N3A Ni6 N3D 87.0(4)
N1A C1A C2A 134.5(15)
N1A C1A C15A 117.3(15)
C2A C1A C15A 108.1(13)
C3A C2A C7A 119.3(15)
C3A C2A C1A 131.9(15)
C7A C2A C1A 108.7(13)
C2A C3A C4A 120.5(16)
C2A C3A H3A 119.7
C4A C3A H3A 119.7
C3A C4A C5A 119.5(17)
C3A C4A H4A 120.3
C5A C4A H4A 120.3
C6A C5A C4A 119.1(18)
C6A C5A H5A 120.5
C4A C5A H5A 120.5
C7A C6A C5A 119.7(17)
C7A C6A H6A 120.2
C5A C6A H6A 120.2
C6A C7A C2A 121.8(16)
C6A C7A C8A 129.0(15)
C2A C7A C8A 109.1(13)
N2A C8A C7A 134.9(15)
N2A C8A C15A 118.3(15)
C7A C8A C15A 106.8(14)
N2A C9A C10A 119.3(16)
N2A C9A C14A 121.6(14)
C10A C9A C14A 119.1(16)
C11A C10A C9A 124.1(16)
C11A C10A H10A 118.0
C9A C10A H10A 118.0
C10A C11A C12A 117.7(15)
C10A C11A H11A 121.2
C12A C11A H11A 121.2
C13A C12A C11A 120.8(16)
C13A C12A H12A 119.6
C11A C12A H12A 119.6
C12A C13A C14A 123.2(14)
C12A C13A H13A 118.4
C14A C13A H13A 118.4
N3A C14A C9A 122.7(15)
N3A C14A C13A 122.3(13)
C9A C14A C13A 115.0(13)
N3A C15A C1A 127.9(14)
N3A C15A C8A 125.0(14)
C1A C15A C8A 107.1(14)
O1A N1A C1A 120.1(13)
O1A N1A Ni6 127.8(9)
C1A N1A Ni6 111.4(10)
C8A N2A C9A 118.0(14)
C15A N3A C14A 114.4(13)
C15A N3A Ni6 101.0(9)
C14A N3A Ni6 144.6(11)
N1A O1A Ni1 113.7(9)
N1B C1B C2B 136.9(19)
N1B C1B C15B 115.5(16)
C2B C1B C15B 107.4(15)
C3B C2B C7B 120.2(15)
C3B C2B C1B 131.0(16)
C7B C2B C1B 108.2(16)
C2B C3B C4B 118.9(17)
C2B C3B H3B 120.5
C4B C3B H3B 120.5
C3B C4B C5B 119.9(18)
C3B C4B H4B 120.0
C5B C4B H4B 120.0
C6B C5B C4B 121.0(16)
C6B C5B H5B 119.5
C4B C5B H5B 119.5
C7B C6B C5B 117.8(17)
C7B C6B H6B 121.1
C5B C6B H6B 121.1
C6B C7B C2B 121.3(18)
C6B C7B C8B 128.4(18)
C2B C7B C8B 109.9(14)
N2B C8B C15B 121.7(17)
N2B C8B C7B 133.4(16)
C15B C8B C7B 104.5(16)
N2B C9B C10B 120.5(17)
N2B C9B C14B 123.7(15)
C10B C9B C14B 115.7(15)
C9B C10B C11B 124.8(17)
C9B C10B H10B 117.6
C11B C10B H10B 117.6
C10B C11B C12B 116.8(17)
C10B C11B H11B 121.6
C12B C11B H11B 121.6
C13B C12B C11B 121.3(19)
C13B C12B H12B 119.4
C11B C12B H12B 119.4
C12B C13B C14B 121.6(16)
C12B C13B H13B 119.2
C14B C13B H13B 119.2
C13B C14B N3B 123.6(15)
C13B C14B C9B 119.8(15)
N3B C14B C9B 116.6(14)
N3B C15B C1B 126.3(15)
N3B C15B C8B 124.0(17)
C1B C15B C8B 109.7(15)
O1B N1B C1B 115.4(15)
O1B N1B Ni3 128.3(10)
C1B N1B Ni3 115.3(12)
C8B N2B C9B 117.7(15)
C15B N3B C14B 116.2(14)
C15B N3B Ni3 102.8(11)
C14B N3B Ni3 141.0(11)
N1B O1B Ni2 112.2(9)
N1C C1C C15C 117.0(14)
N1C C1C C2C 135.6(15)
C15C C1C C2C 107.2(14)
C3C C2C C7C 118.2(15)
C3C C2C C1C 132.0(14)
C7C C2C C1C 109.4(15)
C2C C3C C4C 119.8(15)
C2C C3C H3C 120.1
C4C C3C H3C 120.1
C3C C4C C5C 119.8(17)
C3C C4C H4C 120.1
C5C C4C H4C 120.1
C6C C5C C4C 122.7(16)
C6C C5C H5C 118.7
C4C C5C H5C 118.7
C5C C6C C7C 115.2(14)
C5C C6C H6C 122.4
C7C C6C H6C 122.4
C2C C7C C6C 124.1(15)
C2C C7C C8C 107.1(14)
C6C C7C C8C 128.5(14)
N2C C8C C15C 122.8(17)
N2C C8C C7C 129.3(14)
C15C C8C C7C 107.9(14)
C10C C9C N2C 119.7(14)
C10C C9C C14C 118.3(14)
N2C C9C C14C 121.9(13)
C9C C10C C11C 122.2(14)
C9C C10C H10C 118.9
C11C C10C H10C 118.9
C12C C11C C10C 115.4(14)
C12C C11C H11C 122.3
C10C C11C H11C 122.3
C13C C12C C11C 123.9(16)
C13C C12C H12C 118.0
C11C C12C H12C 118.0
C12C C13C C14C 121.8(16)
C12C C13C H13C 119.1
C14C C13C H13C 119.1
C13C C14C N3C 123.8(14)
C13C C14C C9C 118.1(14)
N3C C14C C9C 118.0(13)
N3C C15C C8C 124.7(16)
N3C C15C C1C 126.9(15)
C8C C15C C1C 108.3(14)
C1C N1C O1C 117.5(12)
C1C N1C Ni3 113.6(10)
O1C N1C Ni3 126.4(8)
C8C N2C C9C 115.2(13)
C15C N3C C14C 117.3(12)
C15C N3C Ni3 101.6(11)
C14C N3C Ni3 140.4(10)
N1C O1C Ni4 113.9(8)
N1D C1D C2D 135.9(14)
N1D C1D C15D 115.8(13)
C2D C1D C15D 108.3(12)
C3D C2D C7D 121.9(14)
C3D C2D C1D 130.6(13)
C7D C2D C1D 107.6(13)
C2D C3D C4D 118.3(13)
C2D C3D H3D 120.8
C4D C3D H3D 120.8
C3D C4D C5D 119.7(14)
C3D C4D H4D 120.2
C5D C4D H4D 120.2
C6D C5D C4D 120.0(13)
C6D C5D H5D 120.0
C4D C5D H5D 120.0
C7D C6D C5D 120.8(14)
C7D C6D H6D 119.6
C5D C6D H6D 119.6
C6D C7D C2D 119.2(14)
C6D C7D C8D 131.9(14)
C2D C7D C8D 108.9(13)
N2D C8D C15D 120.4(14)
N2D C8D C7D 130.8(14)
C15D C8D C7D 108.7(14)
N2D C9D C10D 120.1(15)
N2D C9D C14D 121.9(14)
C10D C9D C14D 118.0(15)
C11D C10D C9D 122.1(15)
C11D C10D H10D 119.0
C9D C10D H10D 119.0
C10D C11D C12D 116.8(15)
C10D C11D H11D 121.6
C12D C11D H11D 121.6
C13D C12D C11D 123.1(15)
C13D C12D H12D 118.4
C11D C12D H12D 118.4
C12D C13D C14D 120.7(15)
C12D C13D H13D 119.6
C14D C13D H13D 119.6
N3D C14D C13D 121.7(13)
N3D C14D C9D 119.1(13)
C13D C14D C9D 119.2(14)
N3D C15D C8D 125.4(14)
N3D C15D C1D 128.1(14)
C8D C15D C1D 106.4(13)
C1D N1D O1D 116.3(12)
C1D N1D Ni6 113.1(10)
O1D N1D Ni6 127.9(9)
C8D N2D C9D 116.2(13)
C15D N3D C14D 116.9(13)
C15D N3D Ni6 100.5(10)
C14D N3D Ni6 141.9(10)
N1D O1D Ni5 111.9(8)
O1E C1E C2E 107.6(12)
O1E C1E H1EA 110.2
C2E C1E H1EA 110.2
O1E C1E H1EB 110.2
C2E C1E H1EB 110.2
H1EA C1E H1EB 108.5
N1E C2E C1E 112.6(12)
N1E C2E H2EA 109.1
C1E C2E H2EA 109.1
N1E C2E H2EB 109.1
C1E C2E H2EB 109.1
H2EA C2E H2EB 107.8
O2E C3E C4E 110.4(11)
O2E C3E H3EA 109.6
C4E C3E H3EA 109.6
O2E C3E H3EB 109.6
C4E C3E H3EB 109.6
H3EA C3E H3EB 108.1
N1E C4E C3E 109.6(11)
N1E C4E H4EA 109.8
C3E C4E H4EA 109.8
N1E C4E H4EB 109.8
C3E C4E H4EB 109.8
H4EA C4E H4EB 108.2
O3E C5E C6E 108.5(14)
O3E C5E H5EA 110.0
C6E C5E H5EA 110.0
O3E C5E H5EB 110.0
C6E C5E H5EB 110.0
H5EA C5E H5EB 108.4
N1E C6E C5E 111.7(13)
N1E C6E H6EA 109.3
C5E C6E H6EA 109.3
N1E C6E H6EB 109.3
C5E C6E H6EB 109.3
H6EA C6E H6EB 107.9
C2E N1E C6E 118.5(12)
C2E N1E C4E 109.8(12)
C6E N1E C4E 111.1(11)
C2E N1E Ni1 103.4(8)
C6E N1E Ni1 103.4(9)
C4E N1E Ni1 110.0(8)
C1E O1E Ni6 116.9(8)
C1E O1E Ni1 110.9(9)
Ni6 O1E Ni1 113.1(5)
C1E O1E Gd 120.3(9)
Ni6 O1E Gd 105.4(4)
Ni1 O1E Gd 86.5(4)
C3E O2E Ni2 115.4(8)
C3E O2E Ni1 107.2(8)
Ni2 O2E Ni1 95.7(4)
C3E O2E Gd 151.6(9)
Ni2 O2E Gd 86.3(3)
Ni1 O2E Gd 87.4(4)
C5E O3E Ni1 112.2(10)
C5E O3E H3E 109.5
Ni1 O3E H3E 106.6
O1F C1F C2F 108.1(12)
O1F C1F H1FA 110.1
C2F C1F H1FA 110.1
O1F C1F H1FB 110.1
C2F C1F H1FB 110.1
H1FA C1F H1FB 108.4
C1F C2F N1F 114.3(12)
C1F C2F H2FA 108.7
N1F C2F H2FA 108.7
C1F C2F H2FB 108.7
N1F C2F H2FB 108.7
H2FA C2F H2FB 107.6
O2F C3F C4F 111.9(12)
O2F C3F H3FA 109.2
C4F C3F H3FA 109.2
O2F C3F H3FB 109.2
C4F C3F H3FB 109.2
H3FA C3F H3FB 107.9
N1F C4F C3F 114.2(12)
N1F C4F H4FA 108.7
C3F C4F H4FA 108.7
N1F C4F H4FB 108.7
C3F C4F H4FB 108.7
H4FA C4F H4FB 107.6
N1F C5F C6F 110.5(13)
N1F C5F H5FA 109.6
C6F C5F H5FA 109.6
N1F C5F H5FB 109.6
C6F C5F H5FB 109.6
H5FA C5F H5FB 108.1
O3F C6F C5F 108.3(12)
O3F C6F H6FA 110.0
C5F C6F H6FA 110.0
O3F C6F H6FB 110.0
C5F C6F H6FB 110.0
H6FA C6F H6FB 108.4
C5F N1F C4F 120.0(12)
C5F N1F C2F 115.8(12)
C4F N1F C2F 107.8(11)
C5F N1F Ni2 104.2(9)
C4F N1F Ni2 101.1(9)
C2F N1F Ni2 105.8(9)
C1F O1F Ni2 106.9(8)
C1F O1F Ni1 114.1(9)
Ni2 O1F Ni1 94.5(4)
C1F O1F Gd 154.6(9)
Ni2 O1F Gd 85.6(4)
Ni1 O1F Gd 86.1(4)
C3F O2F Ni3 118.7(8)
C3F O2F Ni2 107.7(9)
Ni3 O2F Ni2 112.7(5)
C3F O2F Gd 122.7(8)
Ni3 O2F Gd 104.7(4)
Ni2 O2F Gd 85.8(3)
C6F O3F Ni2 112.0(9)
O1G C1G C2G 109.7(12)
O1G C1G H1GA 109.7
C2G C1G H1GA 109.7
O1G C1G H1GB 109.7
C2G C1G H1GB 109.7
H1GA C1G H1GB 108.2
C1G C2G N1G 111.8(12)
C1G C2G H2GA 109.3
N1G C2G H2GA 109.3
C1G C2G H2GB 109.3
N1G C2G H2GB 109.3
H2GA C2G H2GB 107.9
O2G C3G C4G 111.2(12)
O2G C3G H3GA 109.4
C4G C3G H3GA 109.4
O2G C3G H3GB 109.4
C4G C3G H3GB 109.4
H3GA C3G H3GB 108.0
N1G C4G C3G 110.0(12)
N1G C4G H4GA 109.7
C3G C4G H4GA 109.7
N1G C4G H4GB 109.7
C3G C4G H4GB 109.7
H4GA C4G H4GB 108.2
O3G C5G C6G 107.5(13)
O3G C5G H5GA 110.2
C6G C5G H5GA 110.2
O3G C5G H5GB 110.2
C6G C5G H5GB 110.2
H5GA C5G H5GB 108.5
N1G C6G C5G 109.5(13)
N1G C6G H6GA 109.8
C5G C6G H6GA 109.8
N1G C6G H6GB 109.8
C5G C6G H6GB 109.8
H6GA C6G H6GB 108.2
C6G N1G C4G 116.1(12)
C6G N1G C2G 114.3(13)
C4G N1G C2G 107.7(12)
C6G N1G Ni4 104.1(10)
C4G N1G Ni4 104.4(10)
C2G N1G Ni4 109.7(9)
C1G O1G Ni4 107.8(8)
C1G O1G Ni5 114.7(9)
Ni4 O1G Ni5 94.1(4)
C1G O1G Gd 155.4(9)
Ni4 O1G Gd 84.4(3)
Ni5 O1G Gd 84.8(3)
C3G O2G Ni3 120.3(9)
C3G O2G Ni4 106.1(8)
Ni3 O2G Ni4 113.5(5)
C3G O2G Gd 121.3(8)
Ni3 O2G Gd 105.2(4)
Ni4 O2G Gd 85.3(4)
C5G O3G Ni4 111.6(9)
C5G O3G H3G 109.5
Ni4 O3G H3G 94.9
O1H C1H C2H 109.0(11)
O1H C1H H1HA 109.9
C2H C1H H1HA 109.9
O1H C1H H1HB 109.9
C2H C1H H1HB 109.9
H1HA C1H H1HB 108.3
N1H C2H C1H 112.0(12)
N1H C2H H2HA 109.2
C1H C2H H2HA 109.2
N1H C2H H2HB 109.2
C1H C2H H2HB 109.2
H2HA C2H H2HB 107.9
O2H C3H C4H 108.4(12)
O2H C3H H3HA 110.0
C4H C3H H3HA 110.0
O2H C3H H3HB 110.0
C4H C3H H3HB 110.0
H3HA C3H H3HB 108.4
N1H C4H C3H 109.3(12)
N1H C4H H4HA 109.8
C3H C4H H4HA 109.8
N1H C4H H4HB 109.8
C3H C4H H4HB 109.8
H4HA C4H H4HB 108.3
O3H C5H C6H 110.2(14)
O3H C5H H5HA 109.6
C6H C5H H5HA 109.6
O3H C5H H5HB 109.6
C6H C5H H5HB 109.6
H5HA C5H H5HB 108.1
N1H C6H C5H 108.8(14)
N1H C6H H6HA 109.9
C5H C6H H6HA 109.9
N1H C6H H6HB 109.9
C5H C6H H6HB 109.9
H6HA C6H H6HB 108.3
C6H N1H C2H 117.1(13)
C6H N1H C4H 114.0(12)
C2H N1H C4H 110.5(12)
C6H N1H Ni5 103.3(10)
C2H N1H Ni5 108.2(8)
C4H N1H Ni5 102.1(8)
C1H O1H Ni5 107.6(8)
C1H O1H Ni4 113.6(8)
Ni5 O1H Ni4 94.7(4)
C1H O1H Gd 154.7(9)
Ni5 O1H Gd 86.5(3)
Ni4 O1H Gd 85.2(3)
C3H O2H Ni6 120.0(9)
C3H O2H Ni5 108.9(9)
Ni6 O2H Ni5 111.9(5)
C3H O2H Gd 121.6(9)
Ni6 O2H Gd 104.2(4)
Ni5 O2H Gd 84.8(3)
C5H O3H Ni5 110.5(10)
N1 C1 C2 163(3)
C1 C2 H2A 109.5
C1 C2 H2B 109.5
H2A C2 H2B 109.5
C1 C2 H2C 109.5
H2A C2 H2C 109.5
H2B C2 H2C 109.5
N1Y C1Y C2Y 150(3)
C1Y C2Y H2YA 109.5
C1Y C2Y H2YB 109.5
H2YA C2Y H2YB 109.5
C1Y C2Y H2YC 109.5
H2YA C2Y H2YC 109.5
H2YB C2Y H2YC 109.5
H1W1 O1W H1W2 109.0
N1R C1R C2R 171(3)
C1R C2R H2RA 109.5
C1R C2R H2RB 109.5
H2RA C2R H2RB 109.5
C1R C2R H2RC 109.5
H2RA C2R H2RC 109.5
H2RB C2R H2RC 109.5
N1X C1X C2X 171(3)
C1X C2X H2XA 109.5
C1X C2X H2XB 109.5
H2XA C2X H2XB 109.5
C1X C2X H2XC 109.5
H2XA C2X H2XC 109.5
H2XB C2X H2XC 109.5
O04 Cl1 O02 115.2(15)
O04 Cl1 O03 113.2(15)
O02 Cl1 O03 106.5(14)
O04 Cl1 O01 106.5(14)
O02 Cl1 O01 108.4(14)
O03 Cl1 O01 106.5(15)
O22 Cl12 O12 110.7(13)
O22 Cl12 O42 112.9(13)
O12 Cl12 O42 109.0(14)
O22 Cl12 O32 107.2(13)
O12 Cl12 O32 110.9(13)
O42 Cl12 O32 106.1(12)

loop_
_geom_bond_atom_site_label_1
_geom_bond_atom_site_label_2
_geom_bond_distance
Gd O1E 2.386(9)
Gd O2E 2.387(9)
Gd O2G 2.388(9)
Gd O1H 2.391(10)
Gd O2F 2.391(9)
Gd O1F 2.409(10)
Gd O2H 2.411(9)
Gd O1G 2.432(9)
Gd Ni4 3.058(3)
Gd Ni2 3.060(3)
Gd Ni5 3.068(3)
Gd Ni1 3.092(3)
Ni1 O3E 2.006(13)
Ni1 O1A 2.066(10)
Ni1 O2E 2.077(10)
Ni1 N1E 2.100(12)
Ni1 O1F 2.110(9)
Ni1 O1E 2.119(12)
Ni2 O3F 2.024(11)
Ni2 O1B 2.032(11)
Ni2 O2E 2.074(10)
Ni2 O1F 2.081(10)
Ni2 O2F 2.093(11)
Ni2 N1F 2.097(13)
Ni3 N1B 2.048(14)
Ni3 O2G 2.070(10)
Ni3 N1C 2.072(12)
Ni3 O2F 2.083(10)
Ni3 N3B 2.312(13)
Ni3 N3C 2.315(12)
Ni4 O3G 2.023(11)
Ni4 O1C 2.031(10)
Ni4 N1G 2.043(14)
Ni4 O1G 2.106(9)
Ni4 O2G 2.116(12)
Ni4 O1H 2.118(10)
Ni5 O3H 2.024(13)
Ni5 O1D 2.045(9)
Ni5 O1H 2.076(9)
Ni5 N1H 2.095(12)
Ni5 O1G 2.107(9)
Ni5 O2H 2.127(11)
Ni6 N1D 2.054(13)
Ni6 O1E 2.069(10)
Ni6 O2H 2.080(9)
Ni6 N1A 2.083(13)
Ni6 N3A 2.302(11)
Ni6 N3D 2.308(13)
C1A N1A 1.339(17)
C1A C2A 1.44(2)
C1A C15A 1.47(2)
C2A C3A 1.35(2)
C2A C7A 1.439(19)
C3A C4A 1.41(2)
C3A H3A 0.9500
C4A C5A 1.46(2)
C4A H4A 0.9500
C5A C6A 1.38(2)
C5A H5A 0.9500
C6A C7A 1.37(2)
C6A H6A 0.9500
C7A C8A 1.46(2)
C8A N2A 1.316(19)
C8A C15A 1.48(2)
C9A N2A 1.346(19)
C9A C10A 1.39(2)
C9A C14A 1.42(2)
C10A C11A 1.35(2)
C10A H10A 0.9500
C11A C12A 1.39(2)
C11A H11A 0.9500
C12A C13A 1.329(19)
C12A H12A 0.9500
C13A C14A 1.45(2)
C13A H13A 0.9500
C14A N3A 1.351(17)
C15A N3A 1.297(18)
N1A O1A 1.281(13)
C1B N1B 1.343(19)
C1B C2B 1.42(2)
C1B C15B 1.44(2)
C2B C3B 1.37(2)
C2B C7B 1.42(2)
C3B C4B 1.41(2)
C3B H3B 0.9500
C4B C5B 1.42(2)
C4B H4B 0.9500
C5B C6B 1.39(2)
C5B H5B 0.9500
C6B C7B 1.39(2)
C6B H6B 0.9500
C7B C8B 1.46(2)
C8B N2B 1.27(2)
C8B C15B 1.45(2)
C9B N2B 1.345(19)
C9B C10B 1.37(2)
C9B C14B 1.46(2)
C10B C11B 1.41(2)
C10B H10B 0.9500
C11B C12B 1.41(2)
C11B H11B 0.9500
C12B C13B 1.35(2)
C12B H12B 0.9500
C13B C14B 1.39(2)
C13B H13B 0.9500
C14B N3B 1.422(18)
C15B N3B 1.312(19)
N1B O1B 1.307(14)
C1C N1C 1.295(17)
C1C C15C 1.43(2)
C1C C2C 1.47(2)
C2C C3C 1.37(2)
C2C C7C 1.388(19)
C3C C4C 1.390(19)
C3C H3C 0.9500
C4C C5C 1.39(2)
C4C H4C 0.9500
C5C C6C 1.37(2)
C5C H5C 0.9500
C6C C7C 1.401(19)
C6C H6C 0.9500
C7C C8C 1.49(2)
C8C N2C 1.318(18)
C8C C15C 1.43(2)
C9C C10C 1.36(2)
C9C N2C 1.413(19)
C9C C14C 1.463(19)
C10C C11C 1.43(2)
C10C H10C 0.9500
C11C C12C 1.40(2)
C11C H11C 0.9500
C12C C13C 1.32(2)
C12C H12C 0.9500
C13C C14C 1.37(2)
C13C H13C 0.9500
C14C N3C 1.412(17)
C15C N3C 1.285(17)
N1C O1C 1.337(13)
C1D N1D 1.306(17)
C1D C2D 1.467(19)
C1D C15D 1.48(2)
C2D C3D 1.362(18)
C2D C7D 1.434(18)
C3D C4D 1.414(19)
C3D H3D 0.9500
C4D C5D 1.429(19)
C4D H4D 0.9500
C5D C6D 1.375(19)
C5D H5D 0.9500
C6D C7D 1.363(19)
C6D H6D 0.9500
C7D C8D 1.46(2)
C8D N2D 1.311(17)
C8D C15D 1.452(19)
C9D N2D 1.367(19)
C9D C10D 1.42(2)
C9D C14D 1.47(2)
C10D C11D 1.40(2)
C10D H10D 0.9500
C11D C12D 1.44(2)
C11D H11D 0.9500
C12D C13D 1.354(19)
C12D H12D 0.9500
C13D C14D 1.402(19)
C13D H13D 0.9500
C14D N3D 1.360(17)
C15D N3D 1.266(17)
N1D O1D 1.337(14)
C1E O1E 1.404(17)
C1E C2E 1.60(2)
C1E H1EA 0.9900
C1E H1EB 0.9900
C2E N1E 1.423(17)
C2E H2EA 0.9900
C2E H2EB 0.9900
C3E O2E 1.441(16)
C3E C4E 1.551(18)
C3E H3EA 0.9900
C3E H3EB 0.9900
C4E N1E 1.528(17)
C4E H4EA 0.9900
C4E H4EB 0.9900
C5E O3E 1.482(18)
C5E C6E 1.50(2)
C5E H5EA 0.9900
C5E H5EB 0.9900
C6E N1E 1.483(19)
C6E H6EA 0.9900
C6E H6EB 0.9900
O3E H3E 0.8400
C1F O1F 1.448(16)
C1F C2F 1.52(2)
C1F H1FA 0.9900
C1F H1FB 0.9900
C2F N1F 1.535(17)
C2F H2FA 0.9900
C2F H2FB 0.9900
C3F O2F 1.416(16)
C3F C4F 1.49(2)
C3F H3FA 0.9900
C3F H3FB 0.9900
C4F N1F 1.483(17)
C4F H4FA 0.9900
C4F H4FB 0.9900
C5F N1F 1.449(18)
C5F C6F 1.533(19)
C5F H5FA 0.9900
C5F H5FB 0.9900
C6F O3F 1.483(18)
C6F H6FA 0.9900
C6F H6FB 0.9900
C1G O1G 1.425(16)
C1G C2G 1.54(2)
C1G H1GA 0.9900
C1G H1GB 0.9900
C2G N1G 1.544(18)
C2G H2GA 0.9900
C2G H2GB 0.9900
C3G O2G 1.453(16)
C3G C4G 1.55(2)
C3G H3GA 0.9900
C3G H3GB 0.9900
C4G N1G 1.491(18)
C4G H4GA 0.9900
C4G H4GB 0.9900
C5G O3G 1.443(17)
C5G C6G 1.53(2)
C5G H5GA 0.9900
C5G H5GB 0.9900
C6G N1G 1.425(19)
C6G H6GA 0.9900
C6G H6GB 0.9900
O3G H3G 0.8400
C1H O1H 1.421(16)
C1H C2H 1.558(18)
C1H H1HA 0.9900
C1H H1HB 0.9900
C2H N1H 1.509(18)
C2H H2HA 0.9900
C2H H2HB 0.9900
C3H O2H 1.426(16)
C3H C4H 1.57(2)
C3H H3HA 0.9900
C3H H3HB 0.9900
C4H N1H 1.515(19)
C4H H4HA 0.9900
C4H H4HB 0.9900
C5H O3H 1.43(2)
C5H C6H 1.55(2)
C5H H5HA 0.9900
C5H H5HB 0.9900
C6H N1H 1.409(18)
C6H H6HA 0.9900
C6H H6HB 0.9900
N1 C1 1.248(15)
C1 C2 1.433(14)
C2 H2A 0.9800
C2 H2B 0.9800
C2 H2C 0.9800
N1Y C1Y 1.248(15)
C1Y C2Y 1.433(14)
C2Y H2YA 0.9800
C2Y H2YB 0.9800
C2Y H2YC 0.9800
O1W H1W1 0.8601
O1W H1W2 0.8600
N1R C1R 1.248(15)
C1R C2R 1.433(14)
C2R H2RA 0.9800
C2R H2RB 0.9800
C2R H2RC 0.9800
N1X C1X 1.248(15)
C1X C2X 1.433(14)
C2X H2XA 0.9800
C2X H2XB 0.9800
C2X H2XC 0.9800
Cl1 O04 1.479(16)
Cl1 O02 1.507(16)
Cl1 O03 1.533(16)
Cl1 O01 1.563(17)
Cl12 O22 1.492(15)
Cl12 O12 1.510(15)
Cl12 O42 1.530(16)
Cl12 O32 1.535(15)
